data_2239596
loop_
_publ_author_name
'Karthikeyan, S.'
'Sethusankar, K.'
'Selvakumar, R.'
'Bakthadoss, M.'

_publ_section_title
;
 Methyl (<i>E</i>)-3-(2-formylphenoxy)acrylate
;
_journal_coeditor_code SU2732
_journal_issue 6
_journal_name_full 'Acta Crystallographica Section E'
_journal_page_first o709
_journal_paper_doi 10.1107/S1600536814010617
_journal_volume 70
_journal_year 2014
_chemical_formula_iupac 'C11 H10 O4'
_chemical_formula_moiety 'C11 H10 O4'
_chemical_formula_sum 'C11 H10 O4'
_chemical_formula_weight 206.19
_chemical_name_systematic
;
Methyl (<i>E</i>)-3-(2-formylphenoxy)acrylate
;
_space_group_IT_number 14
_symmetry_cell_setting monoclinic
_symmetry_space_group_name_Hall '-P 2ybc'
_symmetry_space_group_name_H-M 'P 1 21/c 1'
_atom_sites_solution_hydrogens geom
_atom_sites_solution_primary direct
_atom_sites_solution_secondary difmap
_audit_creation_method SHELXL-97
_cell_angle_alpha 90.00
_cell_angle_beta 107.868(3)
_cell_angle_gamma 90.00
_cell_formula_units_Z 4
_cell_length_a 17.7458(8)
_cell_length_b 4.0629(2)
_cell_length_c 14.5745(7)
_cell_measurement_reflns_used 2015
_cell_measurement_temperature 293(2)
_cell_measurement_theta_max 26.33
_cell_measurement_theta_min 1.21
_cell_volume 1000.13(8)
_computing_cell_refinement 'SAINT (Bruker, 2008)'
_computing_data_collection 'APEX2 (Bruker, 2008)'
_computing_data_reduction 'SAINT (Bruker, 2008)'
_computing_molecular_graphics 'ORTEP-3 for Windows (Farrugia, 2012) and Mercury (Macrae <i>et al.,</i>2008)'
_computing_publication_material 'SHELXL97 (Sheldrick, 2008) and PLATON (Spek, 2009)'
_computing_structure_refinement 'SHELXL97 (Sheldrick, 2008)'
_computing_structure_solution 'SHELXS97 (Sheldrick, 2008)'
_diffrn_ambient_temperature 293(2)
_diffrn_measured_fraction_theta_full 0.994
_diffrn_measured_fraction_theta_max 0.994
_diffrn_measurement_device_type 'Bruker SMART APEXII CCD'
_diffrn_measurement_method '\w scans'
_diffrn_radiation_monochromator graphite
_diffrn_radiation_source 'fine-focus sealed tube'
_diffrn_radiation_type MoK\a
_diffrn_radiation_wavelength 0.71073
_diffrn_reflns_av_R_equivalents 0.0273
_diffrn_reflns_av_sigmaI/netI 0.0169
_diffrn_reflns_limit_h_max 21
_diffrn_reflns_limit_h_min -22
_diffrn_reflns_limit_k_max 5
_diffrn_reflns_limit_k_min -5
_diffrn_reflns_limit_l_max 18
_diffrn_reflns_limit_l_min -18
_diffrn_reflns_number 13052
_diffrn_reflns_theta_full 26.33
_diffrn_reflns_theta_max 26.33
_diffrn_reflns_theta_min 1.21
_exptl_absorpt_coefficient_mu 0.105
_exptl_absorpt_correction_type none
_exptl_crystal_colour colorless
_exptl_crystal_density_diffrn 1.369
_exptl_crystal_density_method 'not measured'
_exptl_crystal_description Block
_exptl_crystal_F_000 432
_exptl_crystal_size_max 0.20
_exptl_crystal_size_mid 0.15
_exptl_crystal_size_min 0.10
_refine_diff_density_max 0.233
_refine_diff_density_min -0.171
_refine_ls_extinction_method none
_refine_ls_goodness_of_fit_ref 1.056
_refine_ls_hydrogen_treatment constr
_refine_ls_matrix_type full
_refine_ls_number_parameters 137
_refine_ls_number_reflns 2015
_refine_ls_number_restraints 0
_refine_ls_restrained_S_all 1.056
_refine_ls_R_factor_all 0.0584
_refine_ls_R_factor_gt 0.0446
_refine_ls_shift/su_max 0.000
_refine_ls_shift/su_mean 0.000
_refine_ls_structure_factor_coef Fsqd
_refine_ls_weighting_details 'calc w=1/[\s^2^(Fo^2^)+(0.1001P)^2^+0.0957P] where P=(Fo^2^+2Fc^2^)/3'
_refine_ls_weighting_scheme calc
_refine_ls_wR_factor_gt 0.1374
_refine_ls_wR_factor_ref 0.1546
_reflns_number_gt 1523
_reflns_number_total 2015
_reflns_threshold_expression I>2sigma(I)
_cod_data_source_file su2732sup1.cif
_cod_data_source_block I
_cod_original_sg_symbol_Hall '-p 2ybc'
_cod_original_sg_symbol_H-M 'P 21/c'
_cod_database_code 2239596
_cod_database_fobs_code 2239596

loop_
_symmetry_equiv_pos_as_xyz
'x, y, z'
'-x, y+1/2, -z+1/2'
'-x, -y, -z'
'x, -y-1/2, z-1/2'

loop_
_atom_site_type_symbol
_atom_site_label
_atom_site_fract_x
_atom_site_fract_y
_atom_site_fract_z
_atom_site_U_iso_or_equiv
_atom_site_adp_type
_atom_site_calc_flag
_atom_site_refinement_flags
_atom_site_occupancy
_atom_site_symmetry_multiplicity
C C1 0.19462(11) 0.6483(5) 1.09554(11) 0.0570(5) Uani d . 1 1
H H1 0.2426 0.7588 1.1079 0.068 Uiso calc R 1 1
C C2 0.16126(8) 0.4928(4) 1.00055(10) 0.0437(4) Uani d . 1 1
C C3 0.08802(9) 0.3378(4) 0.97865(12) 0.0518(5) Uani d . 1 1
H H3 0.0621 0.3250 1.0252 0.062 Uiso calc R 1 1
C C4 0.05341(10) 0.2034(5) 0.88901(13) 0.0574(5) Uani d . 1 1
H H4 0.0040 0.1033 0.8746 0.069 Uiso calc R 1 1
C C5 0.09250(10) 0.2182(5) 0.82056(12) 0.0545(5) Uani d . 1 1
H H5 0.0692 0.1265 0.7600 0.065 Uiso calc R 1 1
C C6 0.16554(9) 0.3671(4) 0.84083(11) 0.0484(4) Uani d . 1 1
H H6 0.1918 0.3734 0.7946 0.058 Uiso calc R 1 1
C C7 0.19943(8) 0.5068(4) 0.93033(10) 0.0425(4) Uani d . 1 1
C C8 0.30241(9) 0.7868(4) 0.88985(11) 0.0463(4) Uani d . 1 1
H H8 0.2706 0.8014 0.8260 0.056 Uiso calc R 1 1
C C9 0.37579(9) 0.8937(5) 0.91462(12) 0.0542(5) Uani d . 1 1
H H9 0.4075 0.8649 0.9780 0.065 Uiso calc R 1 1
C C10 0.40974(9) 1.0549(5) 0.84737(12) 0.0516(4) Uani d . 1 1
C C11 0.39059(12) 1.2299(6) 0.68764(14) 0.0655(5) Uani d . 1 1
H H11A 0.4103 1.4452 0.7097 0.098 Uiso calc R 1 1
H H11B 0.3494 1.2484 0.6272 0.098 Uiso calc R 1 1
H H11C 0.4329 1.0976 0.6794 0.098 Uiso calc R 1 1
O O1 0.35946(7) 1.0781(3) 0.75754(8) 0.0598(4) Uani d . 1 1
O O2 0.47632(7) 1.1596(4) 0.86851(10) 0.0723(5) Uani d . 1 1
O O3 0.27287(6) 0.6544(3) 0.95771(7) 0.0541(4) Uani d . 1 1
O O4 0.16367(9) 0.6413(5) 1.15808(9) 0.0821(5) Uani d . 1 1

loop_
_atom_site_aniso_label
_atom_site_aniso_U_11
_atom_site_aniso_U_22
_atom_site_aniso_U_33
_atom_site_aniso_U_12
_atom_site_aniso_U_13
_atom_site_aniso_U_23
C1 0.0536(10) 0.0738(13) 0.0448(8) 0.0075(8) 0.0171(7) 0.0039(8)
C2 0.0403(8) 0.0498(10) 0.0419(8) 0.0095(6) 0.0142(6) 0.0084(7)
C3 0.0432(9) 0.0604(11) 0.0562(9) 0.0071(7) 0.0220(7) 0.0119(8)
C4 0.0442(9) 0.0590(11) 0.0665(11) -0.0046(8) 0.0134(8) 0.0077(8)
C5 0.0531(10) 0.0542(10) 0.0504(9) 0.0009(8) 0.0074(7) 0.0007(8)
C6 0.0485(9) 0.0547(10) 0.0443(8) 0.0048(7) 0.0175(7) 0.0049(7)
C7 0.0357(7) 0.0485(10) 0.0429(7) 0.0054(6) 0.0115(6) 0.0082(6)
C8 0.0411(8) 0.0565(10) 0.0435(8) 0.0025(7) 0.0162(6) 0.0013(7)
C9 0.0425(8) 0.0710(12) 0.0490(9) -0.0019(8) 0.0137(7) -0.0027(8)
C10 0.0383(8) 0.0609(11) 0.0580(9) -0.0018(7) 0.0184(7) -0.0063(8)
C11 0.0639(11) 0.0721(13) 0.0669(11) -0.0039(10) 0.0297(9) 0.0095(10)
O1 0.0487(7) 0.0767(9) 0.0553(7) -0.0123(6) 0.0181(5) 0.0033(6)
O2 0.0431(7) 0.1021(13) 0.0731(8) -0.0180(7) 0.0197(6) -0.0050(7)
O3 0.0403(6) 0.0800(9) 0.0427(6) -0.0071(5) 0.0139(5) 0.0042(5)
O4 0.0787(10) 0.1250(15) 0.0509(7) -0.0008(9) 0.0322(7) -0.0084(7)

loop_
_atom_type_symbol
_atom_type_description
_atom_type_scat_dispersion_real
_atom_type_scat_dispersion_imag
_atom_type_scat_source
C C 0.0033 0.0016 'International Tables Vol C Tables 4.2.6.8 and 6.1.1.4'
H H 0.0000 0.0000 'International Tables Vol C Tables 4.2.6.8 and 6.1.1.4'
O O 0.0106 0.0060 'International Tables Vol C Tables 4.2.6.8 and 6.1.1.4'

loop_
_geom_angle_atom_site_label_1
_geom_angle_atom_site_label_2
_geom_angle_atom_site_label_3
_geom_angle
O4 C1 C2 123.98(17)
O4 C1 H1 118.0
C2 C1 H1 118.0
C3 C2 C7 118.80(14)
C3 C2 C1 119.24(14)
C7 C2 C1 121.91(15)
C4 C3 C2 120.77(15)
C4 C3 H3 119.6
C2 C3 H3 119.6
C3 C4 C5 119.52(16)
C3 C4 H4 120.2
C5 C4 H4 120.2
C6 C5 C4 120.83(15)
C6 C5 H5 119.6
C4 C5 H5 119.6
C5 C6 C7 119.46(15)
C5 C6 H6 120.3
C7 C6 H6 120.3
O3 C7 C6 123.51(13)
O3 C7 C2 115.83(13)
C6 C7 C2 120.61(14)
C9 C8 O3 120.00(14)
C9 C8 H8 120.0
O3 C8 H8 120.0
C8 C9 C10 122.98(15)
C8 C9 H9 118.5
C10 C9 H9 118.5
O2 C10 O1 122.10(15)
O2 C10 C9 124.32(16)
O1 C10 C9 113.58(14)
O1 C11 H11A 109.5
O1 C11 H11B 109.5
H11A C11 H11B 109.5
O1 C11 H11C 109.5
H11A C11 H11C 109.5
H11B C11 H11C 109.5
C10 O1 C11 115.85(13)
C8 O3 C7 120.10(12)

loop_
_geom_bond_atom_site_label_1
_geom_bond_atom_site_label_2
_geom_bond_distance
C1 O4 1.200(2)
C1 C2 1.471(2)
C1 H1 0.9300
C2 C3 1.390(2)
C2 C7 1.3910(19)
C3 C4 1.375(3)
C3 H3 0.9300
C4 C5 1.380(2)
C4 H4 0.9300
C5 C6 1.378(2)
C5 H5 0.9300
C6 C7 1.380(2)
C6 H6 0.9300
C7 O3 1.3778(18)
C8 C9 1.314(2)
C8 O3 1.3640(18)
C8 H8 0.9300
C9 C10 1.454(2)
C9 H9 0.9300
C10 O2 1.2035(19)
C10 O1 1.342(2)
C11 O1 1.438(2)
C11 H11A 0.9600
C11 H11B 0.9600
C11 H11C 0.9600

loop_
_geom_hbond_atom_site_label_D
_geom_hbond_atom_site_label_H
_geom_hbond_atom_site_label_A
_geom_hbond_site_symmetry_A
_geom_hbond_distance_DH
_geom_hbond_distance_HA
_geom_hbond_distance_DA
_geom_hbond_angle_DHA
C9 H9 O2 3_677.01 0.93 2.54 3.440(2) 164
C8 H8 O4 4_575 0.93 2.61 3.529(2) 171.2
C11 H11C O2 2_646 0.96 2.63 3.578(2) 167.6

loop_
_geom_torsion_atom_site_label_1
_geom_torsion_atom_site_label_2
_geom_torsion_atom_site_label_3
_geom_torsion_atom_site_label_4
_geom_torsion
O4 C1 C2 C3 2.7(3)
O4 C1 C2 C7 -179.85(17)
C7 C2 C3 C4 -0.6(2)
C1 C2 C3 C4 176.94(17)
C2 C3 C4 C5 1.0(3)
C3 C4 C5 C6 -0.3(3)
C4 C5 C6 C7 -0.9(3)
C5 C6 C7 O3 178.55(15)
C5 C6 C7 C2 1.3(2)
C3 C2 C7 O3 -178.02(14)
C1 C2 C7 O3 4.5(2)
C3 C2 C7 C6 -0.5(2)
C1 C2 C7 C6 -178.03(15)
O3 C8 C9 C10 -176.28(16)
C8 C9 C10 O2 178.78(19)
C8 C9 C10 O1 -1.2(3)
O2 C10 O1 C11 1.2(3)
C9 C10 O1 C11 -178.82(16)
C9 C8 O3 C7 -172.25(16)
C6 C7 O3 C8 26.2(2)
C2 C7 O3 C8 -156.37(14)
